data_4065681
loop_
_publ_author_name
'Gutschank, Benjamin'
'Schulz, Stephan'
'Westphal, Ulrich'
'Bl\"aser, Dieter'
'Boese, Roland'

_publ_contact_author
;
         Prof. Dr. Boese, Roland
         Fachbereich Chemie der
         Universit\"at Duisburg-Essen
         Campus Essen Universit\"atsstr. 7
         D-45117 Essen, Germany
;
_publ_section_title
;
 Synthesis and X-ray Crystal Structures of Tetranuclear Zincamidinate
 Complexes
;
_journal_issue 9
_journal_name_full Organometallics
_journal_page_first 2093
_journal_paper_doi 10.1021/om100065w
_journal_volume 29
_journal_year 2010
_chemical_formula_moiety 'C29 H56 N8 I4 Zn4 3 (C7 H8)'
_chemical_formula_sum 'C50 H72 I4 N8 Zn4'
_chemical_formula_weight 1554.24
_chemical_name_systematic
; 
 ? 
;
_space_group_IT_number 154
_symmetry_cell_setting trigonal
_symmetry_space_group_name_Hall 'P 32 2"'
_symmetry_space_group_name_H-M 'P 32 2 1'
_atom_sites_solution_hydrogens geom
_atom_sites_solution_primary direct
_atom_sites_solution_secondary difmap
_audit_creation_method SHELXL-97
_cell_angle_alpha 90.00
_cell_angle_beta 90.00
_cell_angle_gamma 120.00
_cell_formula_units_Z 3
_cell_length_a 12.2080(9)
_cell_length_b 12.2080(9)
_cell_length_c 34.722(3)
_cell_measurement_reflns_used 9827
_cell_measurement_temperature 173(2)
_cell_measurement_theta_max 27.55
_cell_measurement_theta_min 2.61
_cell_volume 4481.5(6)
_computing_cell_refinement 'BRUKER D8 KAPPA APEX 2 Vers. 3.0-2009'
_computing_data_collection 'BRUKER D8 KAPPA APEX 2 Vers. 3.0-2009'
_computing_data_reduction 'BRUKER D8 KAPPA APEX 2 Vers. 3.0-2009'
_computing_molecular_graphics 'BRUKER AXS SHELXTL (c) 2008 / Vers. 2008/4'
_computing_publication_material 'BRUKER AXS SHELXTL (c) 2008 / Vers. 2008/4'
_computing_structure_refinement 'BRUKER AXS SHELXTL (c) 2008 / Vers. 2008/4'
_computing_structure_solution 'BRUKER D8 KAPPA APEX 2 Vers. 3.0-2009'
_diffrn_ambient_temperature 173(2)
_diffrn_detector_area_resol_mean 512
_diffrn_measured_fraction_theta_full 0.989
_diffrn_measured_fraction_theta_max 0.989
_diffrn_measurement_device_type
; 
 Bruker D8 KAPPA series II  with
 APEX II area detector system
;
_diffrn_measurement_method
;
 Data collection strategy APEX 2/COSMO
;
_diffrn_radiation_monochromator graphite
_diffrn_radiation_source 'fine-focus sealed tube'
_diffrn_radiation_type MoK\a
_diffrn_radiation_wavelength 0.71073
_diffrn_reflns_av_R_equivalents 0.0212
_diffrn_reflns_av_sigmaI/netI 0.0157
_diffrn_reflns_limit_h_max 15
_diffrn_reflns_limit_h_min -15
_diffrn_reflns_limit_k_max 11
_diffrn_reflns_limit_k_min -15
_diffrn_reflns_limit_l_max 45
_diffrn_reflns_limit_l_min -45
_diffrn_reflns_number 50374
_diffrn_reflns_theta_full 27.59
_diffrn_reflns_theta_max 27.59
_diffrn_reflns_theta_min 1.76
_exptl_absorpt_coefficient_mu 3.691
_exptl_absorpt_correction_T_max 0.75
_exptl_absorpt_correction_T_min 0.62
_exptl_absorpt_correction_type multi-scan
_exptl_absorpt_process_details
; 
 BRUKER AXS SMART APEX 2 Vers. 3.0-2009
 R.H. Blessing, Acta Cryst. (1995) A51 33-38 
;
_exptl_crystal_colour colorless
_exptl_crystal_density_diffrn 1.728
_exptl_crystal_density_method 'not measured'
_exptl_crystal_description block
_exptl_crystal_F_000 2280
_exptl_crystal_size_max 0.32
_exptl_crystal_size_mid 0.27
_exptl_crystal_size_min 0.18
_refine_diff_density_max 0.805
_refine_diff_density_min -0.645
_refine_diff_density_rms 0.106
_refine_ls_abs_structure_details 'Flack H D (1983), Acta Cryst. A39, 876-881'
_refine_ls_abs_structure_Flack 0.052(19)
_refine_ls_extinction_method none
_refine_ls_goodness_of_fit_ref 1.291
_refine_ls_hydrogen_treatment constr
_refine_ls_matrix_type full
_refine_ls_number_parameters 283
_refine_ls_number_reflns 6838
_refine_ls_number_restraints 0
_refine_ls_restrained_S_all 1.291
_refine_ls_R_factor_all 0.0354
_refine_ls_R_factor_gt 0.0346
_refine_ls_shift/su_max 0.001
_refine_ls_shift/su_mean 0.000
_refine_ls_structure_factor_coef Fsqd
_refine_ls_weighting_details 'calc w=1/[\s^2^(Fo^2^)+(0.0146P)^2^+12.1369P] where P=(Fo^2^+2Fc^2^)/3'
_refine_ls_weighting_scheme calc
_refine_ls_wR_factor_gt 0.0730
_refine_ls_wR_factor_ref 0.0732
_reflns_number_gt 6722
_reflns_number_total 6838
_reflns_threshold_expression >2sigma(I)
_cod_data_source_file om100065w_si_002.cif
_cod_data_source_block comp_4
_cod_original_sg_symbol_H-M P3(2)21
_cod_database_code 4065681

loop_
_symmetry_equiv_pos_as_xyz
'x, y, z'
'-y, x-y, z+2/3'
'-x+y, -x, z+1/3'
'y, x, -z'
'x-y, -y, -z+1/3'
'-x, -x+y, -z+2/3'

loop_
_atom_site_label
_atom_site_type_symbol
_atom_site_fract_x
_atom_site_fract_y
_atom_site_fract_z
_atom_site_U_iso_or_equiv
_atom_site_adp_type
_atom_site_occupancy
_atom_site_symmetry_multiplicity
_atom_site_calc_flag
_atom_site_refinement_flags
Zn1 Zn 0.65103(5) 0.50195(4) 0.499207(14) 0.02012(10) Uani 1 1 d .
Zn2 Zn 0.95423(5) 0.93468(4) 0.455180(14) 0.02056(11) Uani 1 1 d .
I1 I 0.56983(4) 0.26950(3) 0.491837(12) 0.04186(10) Uani 1 1 d .
I2 I 1.13218(4) 1.07266(4) 0.411121(11) 0.04815(11) Uani 1 1 d .
N1 N 0.8472(4) 0.6280(4) 0.50225(10) 0.0204(8) Uani 1 1 d .
N2 N 0.9924(3) 0.8599(3) 0.50619(10) 0.0186(7) Uani 1 1 d .
N3 N 0.7930(3) 0.7747(3) 0.43361(10) 0.0183(7) Uani 1 1 d .
N4 N 0.5924(4) 0.5976(4) 0.45906(10) 0.0198(7) Uani 1 1 d .
C1 C 0.9362(5) 0.5780(5) 0.50231(14) 0.0258(10) Uani 1 1 d .
H1 H 1.0255 0.6515 0.5068 0.031 Uiso 1 1 d R
C2 C 0.9040(5) 0.4831(6) 0.53481(16) 0.0367(12) Uani 1 1 d .
H2A H 0.8224 0.4048 0.5288 0.055 Uiso 1 1 d R
H2B H 0.9724 0.4614 0.5377 0.055 Uiso 1 1 d R
H2C H 0.8950 0.5207 0.5590 0.055 Uiso 1 1 d R
C3 C 0.9300(5) 0.5186(5) 0.46314(15) 0.0341(12) Uani 1 1 d .
H3A H 0.9475 0.5835 0.4431 0.051 Uiso 1 1 d R
H3B H 0.9952 0.4920 0.4617 0.051 Uiso 1 1 d R
H3C H 0.8443 0.4434 0.4589 0.051 Uiso 1 1 d R
C4 C 1.1164(4) 0.8694(5) 0.51405(14) 0.0257(9) Uani 1 1 d .
H4 H 1.1320 0.8157 0.4950 0.031 Uiso 1 1 d R
C5 C 1.2221(5) 1.0060(6) 0.51027(18) 0.0400(13) Uani 1 1 d .
H5A H 1.2131 1.0572 0.5309 0.060 Uiso 1 1 d R
H5B H 1.3075 1.0140 0.5119 0.060 Uiso 1 1 d R
H5C H 1.2122 1.0375 0.4850 0.060 Uiso 1 1 d R
C6 C 1.1197(5) 0.8230(5) 0.55490(16) 0.0356(12) Uani 1 1 d .
H6A H 1.0604 0.7299 0.5571 0.053 Uiso 1 1 d R
H6B H 1.2078 0.8422 0.5605 0.053 Uiso 1 1 d R
H6C H 1.0946 0.8687 0.5734 0.053 Uiso 1 1 d R
C7 C 0.7815(5) 0.7513(5) 0.39135(12) 0.0256(9) Uani 1 1 d .
H7 H 0.6927 0.6789 0.3856 0.031 Uiso 1 1 d R
C8 C 0.7973(6) 0.8668(5) 0.37006(14) 0.0394(13) Uani 1 1 d .
H8A H 0.8897 0.9299 0.3687 0.059 Uiso 1 1 d R
H8B H 0.7623 0.8431 0.3437 0.059 Uiso 1 1 d R
H8C H 0.7526 0.9046 0.3839 0.059 Uiso 1 1 d R
C9 C 0.8788(6) 0.7151(6) 0.37889(15) 0.0400(14) Uani 1 1 d .
H9A H 0.8554 0.6312 0.3903 0.060 Uiso 1 1 d R
H9B H 0.8782 0.7086 0.3506 0.060 Uiso 1 1 d R
H9C H 0.9653 0.7798 0.3877 0.060 Uiso 1 1 d R
C10 C 0.5195(5) 0.5411(5) 0.42300(13) 0.0287(11) Uani 1 1 d .
H10 H 0.5754 0.5288 0.4039 0.034 Uiso 1 1 d R
C11 C 0.4039(5) 0.4136(5) 0.43220(16) 0.0392(13) Uani 1 1 d .
H11A H 0.3668 0.4217 0.4567 0.059 Uiso 1 1 d R
H11B H 0.3387 0.3855 0.4117 0.059 Uiso 1 1 d R
H11C H 0.4320 0.3500 0.4352 0.059 Uiso 1 1 d R
C12 C 0.4790(5) 0.6283(5) 0.40505(13) 0.0310(10) Uani 1 1 d .
H12A H 0.5497 0.7180 0.4056 0.047 Uiso 1 1 d R
H12B H 0.4516 0.6025 0.3782 0.047 Uiso 1 1 d R
H12C H 0.4062 0.6205 0.4202 0.047 Uiso 1 1 d R
C13 C 0.7606(4) 0.7606(4) 0.5000 0.0139(11) Uani 1 2 d S
C14 C 0.8835(4) 0.7475(4) 0.50299(11) 0.0150(8) Uani 1 1 d .
C15 C 0.7096(4) 0.7032(4) 0.45914(11) 0.0168(8) Uani 1 1 d .
C21 C 0.4189(8) 0.5481(7) 0.2958(2) 0.0598(19) Uani 1 1 d .
C22 C 0.5431(7) 0.6227(7) 0.28615(18) 0.0538(17) Uani 1 1 d .
H22 H 0.5689 0.7028 0.2741 0.065 Uiso 1 1 d R
C23 C 0.6324(9) 0.5876(9) 0.2933(2) 0.077(2) Uani 1 1 d .
H23 H 0.7195 0.6385 0.2859 0.092 Uiso 1 1 d R
C24 C 0.5975(12) 0.4774(10) 0.3110(3) 0.095(4) Uani 1 1 d .
H24 H 0.6575 0.4516 0.3178 0.114 Uiso 1 1 d R
C25 C 0.4727(11) 0.3973(8) 0.3210(2) 0.081(3) Uani 1 1 d .
H25 H 0.4467 0.3150 0.3314 0.097 Uiso 1 1 d R
C26 C 0.3829(10) 0.4307(7) 0.31430(19) 0.069(2) Uani 1 1 d .
H26 H 0.2977 0.3797 0.3234 0.083 Uiso 1 1 d R
C27 C 0.3242(10) 0.5865(9) 0.2885(3) 0.089(3) Uani 1 1 d .
H27A H 0.2420 0.5222 0.2970 0.134 Uiso 1 1 d R
H27B H 0.3490 0.6631 0.3027 0.134 Uiso 1 1 d R
H27C H 0.3215 0.6019 0.2615 0.134 Uiso 1 1 d R
C31 C 0.4020(9) 1.0298(10) 0.6497(2) 0.050(3) Uiso 0.50 1 d PG
C32 C 0.4955(7) 1.0028(10) 0.6607(2) 0.043(3) Uiso 0.50 1 d PG
C33 C 0.4808(8) 0.9335(10) 0.6939(3) 0.053(3) Uiso 0.50 1 d PG
C34 C 0.3725(9) 0.8911(9) 0.7163(2) 0.059(4) Uiso 0.50 1 d PG
C35 C 0.2790(8) 0.9181(11) 0.7053(3) 0.059(4) Uiso 0.50 1 d PG
C36 C 0.2937(8) 0.9874(11) 0.6720(3) 0.058(3) Uiso 0.50 1 d PG
C37 C 0.3142(15) 0.8932(15) 0.7193(4) 0.054(3) Uiso 0.50 1 d P

loop_
_atom_site_aniso_label
_atom_site_aniso_U_11
_atom_site_aniso_U_22
_atom_site_aniso_U_33
_atom_site_aniso_U_23
_atom_site_aniso_U_13
_atom_site_aniso_U_12
Zn1 0.0188(3) 0.0118(2) 0.0250(2) 0.00025(18) 0.00165(19) 0.0041(2)
Zn2 0.0181(2) 0.0168(2) 0.0202(2) 0.00252(17) 0.00430(18) 0.0038(2)
I1 0.0400(2) 0.01349(14) 0.0652(2) -0.00202(15) 0.00035(17) 0.00827(14)
I2 0.03248(19) 0.0446(2) 0.03843(17) 0.00845(16) 0.01674(15) -0.00240(17)
N1 0.0160(18) 0.0249(19) 0.0201(17) 0.0035(14) 0.0009(14) 0.0099(16)
N2 0.0159(17) 0.0146(17) 0.0219(16) 0.0025(13) -0.0009(13) 0.0050(14)
N3 0.0172(17) 0.0169(17) 0.0168(16) 0.0001(13) 0.0017(13) 0.0055(14)
N4 0.0179(18) 0.0201(19) 0.0185(16) -0.0008(14) -0.0020(14) 0.0073(15)
C1 0.028(2) 0.024(2) 0.031(2) 0.0013(19) 0.0035(19) 0.017(2)
C2 0.034(3) 0.043(3) 0.044(3) 0.008(2) -0.003(2) 0.027(3)
C3 0.030(3) 0.046(3) 0.037(3) -0.004(2) 0.004(2) 0.027(3)
C4 0.010(2) 0.026(2) 0.037(2) 0.0020(19) 0.0034(18) 0.0065(19)
C5 0.013(2) 0.041(3) 0.054(3) 0.005(3) -0.006(2) 0.005(2)
C6 0.029(3) 0.033(3) 0.044(3) -0.003(2) -0.012(2) 0.014(2)
C7 0.023(2) 0.027(2) 0.021(2) -0.0013(17) 0.0022(18) 0.008(2)
C8 0.045(3) 0.037(3) 0.025(2) 0.009(2) -0.001(2) 0.012(3)
C9 0.041(3) 0.059(4) 0.026(2) -0.010(2) 0.007(2) 0.029(3)
C10 0.027(3) 0.027(2) 0.023(2) -0.0087(18) -0.0066(19) 0.006(2)
C11 0.032(3) 0.032(3) 0.041(3) -0.011(2) -0.011(2) 0.006(2)
C12 0.028(3) 0.033(3) 0.028(2) -0.008(2) -0.0069(19) 0.013(2)
C13 0.0117(18) 0.0117(18) 0.015(2) 0.0010(10) -0.0010(10) 0.003(2)
C14 0.0110(19) 0.018(2) 0.0146(17) -0.0009(14) -0.0024(14) 0.0065(16)
C15 0.024(2) 0.018(2) 0.0151(18) 0.0007(15) 0.0013(16) 0.0155(18)
C21 0.069(5) 0.059(5) 0.045(4) -0.023(3) -0.006(3) 0.027(4)
C22 0.064(5) 0.038(4) 0.042(3) -0.004(3) -0.008(3) 0.013(3)
C23 0.072(6) 0.078(6) 0.063(5) -0.014(4) -0.023(4) 0.025(5)
C24 0.135(10) 0.070(6) 0.078(6) -0.027(5) -0.061(6) 0.049(7)
C25 0.124(9) 0.045(5) 0.053(4) -0.018(4) -0.027(5) 0.027(5)
C26 0.093(6) 0.039(4) 0.039(3) -0.014(3) -0.004(4) 0.006(4)
C27 0.092(7) 0.088(7) 0.076(6) -0.029(5) 0.006(5) 0.037(6)

loop_
_atom_type_symbol
_atom_type_description
_atom_type_scat_dispersion_real
_atom_type_scat_dispersion_imag
_atom_type_scat_source
C C 0.0033 0.0016 'International Tables Vol C Tables 4.2.6.8 and 6.1.1.4'
H H 0.0000 0.0000 'International Tables Vol C Tables 4.2.6.8 and 6.1.1.4'
N N 0.0061 0.0033 'International Tables Vol C Tables 4.2.6.8 and 6.1.1.4'
I I -0.4742 1.8119 'International Tables Vol C Tables 4.2.6.8 and 6.1.1.4'
Zn Zn 0.2839 1.4301 'International Tables Vol C Tables 4.2.6.8 and 6.1.1.4'

loop_
_geom_angle_atom_site_label_1
_geom_angle_atom_site_label_2
_geom_angle_atom_site_label_3
_geom_angle
_geom_angle_site_symmetry_1
_geom_angle_site_symmetry_3
N1 Zn1 N4 96.86(15) . 4_556
N1 Zn1 N4 101.59(15) . .
N4 Zn1 N4 83.55(14) 4_556 .
N1 Zn1 I1 119.59(11) . .
N4 Zn1 I1 127.65(10) 4_556 .
N4 Zn1 I1 119.74(10) . .
N1 Zn1 C15 70.15(14) . .
N4 Zn1 C15 83.31(13) 4_556 .
N4 Zn1 C15 31.75(14) . .
I1 Zn1 C15 141.54(9) . .
N1 Zn1 Zn1 110.58(10) . 4_556
N4 Zn1 Zn1 42.95(10) 4_556 4_556
N4 Zn1 Zn1 41.89(9) . 4_556
I1 Zn1 Zn1 129.744(15) . 4_556
C15 Zn1 Zn1 55.10(9) . 4_556
N3 Zn2 N2 97.08(14) . 4_556
N3 Zn2 N2 101.57(14) . .
N2 Zn2 N2 83.61(15) 4_556 .
N3 Zn2 I2 120.25(9) . .
N2 Zn2 I2 126.95(10) 4_556 .
N2 Zn2 I2 119.42(10) . .
N3 Zn2 C14 70.42(13) . .
N2 Zn2 C14 83.71(13) 4_556 .
N2 Zn2 C14 31.42(13) . .
I2 Zn2 C14 141.19(9) . .
N3 Zn2 Zn2 110.67(9) . 4_556
N2 Zn2 Zn2 42.96(9) 4_556 4_556
N2 Zn2 Zn2 41.93(10) . 4_556
I2 Zn2 Zn2 129.012(15) . 4_556
C14 Zn2 Zn2 55.17(9) . 4_556
C14 N1 C1 123.6(4) . .
C14 N1 Zn1 116.6(3) . .
C1 N1 Zn1 119.9(3) . .
C14 N2 C4 122.7(4) . .
C14 N2 Zn2 100.2(3) . 4_556
C4 N2 Zn2 116.6(3) . 4_556
C14 N2 Zn2 92.9(2) . .
C4 N2 Zn2 123.2(3) . .
Zn2 N2 Zn2 95.11(14) 4_556 .
C15 N3 C7 125.2(4) . .
C15 N3 Zn2 115.8(3) . .
C7 N3 Zn2 119.0(3) . .
C15 N4 C10 122.7(4) . .
C15 N4 Zn1 99.7(3) . 4_556
C10 N4 Zn1 115.8(3) . 4_556
C15 N4 Zn1 92.0(2) . .
C10 N4 Zn1 125.2(3) . .
Zn1 N4 Zn1 95.16(14) 4_556 .
N1 C1 C2 110.5(4) . .
N1 C1 C3 108.7(4) . .
C2 C1 C3 111.5(4) . .
N2 C4 C5 110.0(4) . .
N2 C4 C6 110.7(4) . .
C5 C4 C6 108.7(4) . .
N3 C7 C8 110.2(4) . .
N3 C7 C9 108.9(4) . .
C8 C7 C9 112.2(4) . .
N4 C10 C12 110.5(4) . .
N4 C10 C11 109.3(4) . .
C12 C10 C11 110.0(4) . .
C15 C13 C15 130.1(5) . 4_556
C15 C13 C14 99.1(2) . 4_556
C15 C13 C14 101.4(2) 4_556 4_556
C15 C13 C14 101.4(2) . .
C15 C13 C14 99.1(2) 4_556 .
C14 C13 C14 130.1(5) 4_556 .
N1 C14 N2 138.6(4) . .
N1 C14 C13 107.7(4) . .
N2 C14 C13 113.7(4) . .
N1 C14 Zn2 138.9(3) . .
N2 C14 Zn2 55.7(2) . .
C13 C14 Zn2 77.6(2) . .
N3 C15 N4 136.9(4) . .
N3 C15 C13 108.3(4) . .
N4 C15 C13 114.7(4) . .
N3 C15 Zn1 138.9(3) . .
N4 C15 Zn1 56.2(2) . .
C13 C15 Zn1 78.3(2) . .
C22 C21 C26 117.6(8) . .
C22 C21 C27 122.3(8) . .
C26 C21 C27 120.1(8) . .
C21 C22 C23 122.5(8) . .
C24 C23 C22 119.4(10) . .
C23 C24 C25 120.7(11) . .
C26 C25 C24 120.7(9) . .
C25 C26 C21 119.1(9) . .
C36 C31 C35 70.9(4) 5_676 5_676
C36 C31 C31 67.5(7) 5_676 5_676
C35 C31 C31 138.1(5) 5_676 5_676
C36 C31 C32 137.7(8) 5_676 .
C35 C31 C32 151.3(5) 5_676 .
C31 C31 C32 70.3(3) 5_676 .
C36 C31 C36 17.8(9) 5_676 .
C35 C31 C36 88.7(5) 5_676 .
C31 C31 C36 49.9(3) 5_676 .
C32 C31 C36 120.0 . .
C36 C31 C34 131.0(10) 5_676 5_676
C35 C31 C34 60.3(6) 5_676 5_676
C31 C31 C34 159.3(8) 5_676 5_676
C32 C31 C34 90.93(16) . 5_676
C36 C31 C34 148.8(3) . 5_676
C36 C31 C37 103.2(7) 5_676 5_676
C35 C31 C37 32.3(7) 5_676 5_676
C31 C31 C37 169.5(10) 5_676 5_676
C32 C31 C37 119.1(9) . 5_676
C36 C31 C37 120.9(9) . 5_676
C34 C31 C37 28.3(9) 5_676 5_676
C36 C31 C32 123.8(10) 5_676 5_676
C35 C31 C32 162.8(11) 5_676 5_676
C31 C31 C32 56.5(4) 5_676 5_676
C32 C31 C32 14.9(5) . 5_676
C36 C31 C32 106.4(5) . 5_676
C34 C31 C32 103.8(4) 5_676 5_676
C37 C31 C32 132.1(9) 5_676 5_676
C36 C31 C33 171.1(18) 5_676 5_676
C35 C31 C33 112.8(8) 5_676 5_676
C31 C31 C33 107.7(5) 5_676 5_676
C32 C31 C33 38.6(6) . 5_676
C36 C31 C33 157.3(6) . 5_676
C34 C31 C33 52.5(4) 5_676 5_676
C37 C31 C33 80.9(8) 5_676 5_676
C32 C31 C33 51.33(13) 5_676 5_676
C32 C32 C33 143(4) 5_676 5_676
C32 C32 C31 107.4(5) 5_676 .
C33 C32 C31 83.8(2) 5_676 .
C32 C32 C33 26(2) 5_676 .
C33 C32 C33 154.2(7) 5_676 .
C31 C32 C33 120.0 . .
C32 C32 C31 57.7(6) 5_676 5_676
C33 C32 C31 134.9(8) 5_676 5_676
C31 C32 C31 53.3(4) . 5_676
C33 C32 C31 66.9(4) . 5_676
C32 C33 C34 115.5(2) 5_676 .
C32 C33 C32 10.4(10) 5_676 .
C34 C33 C32 120.0 . .
C32 C33 C31 57.6(3) 5_676 5_676
C34 C33 C31 58.3(4) . 5_676
C32 C33 C31 61.8(4) . 5_676
C32 C33 C37 103.9(5) 5_676 .
C34 C33 C37 11.7(5) . .
C32 C33 C37 108.4(4) . .
C31 C33 C37 46.7(5) 5_676 .
C37 C34 C35 26.3(13) . .
C37 C34 C33 145.8(13) . .
C35 C34 C33 120.0 . .
C37 C34 C31 76.7(13) . 5_676
C35 C34 C31 51.0(2) . 5_676
C33 C34 C31 69.2(2) . 5_676
C37 C35 C31 91.9(12) . 5_676
C37 C35 C34 23.9(12) . .
C31 C35 C34 68.7(5) 5_676 .
C37 C35 C36 143.4(12) . .
C31 C35 C36 51.5(5) 5_676 .
C34 C35 C36 120.0 . .
C37 C35 C36 140.9(12) . 5_676
C31 C35 C36 49.0(6) 5_676 5_676
C34 C35 C36 117.53(8) . 5_676
C36 C35 C36 2.6(3) . 5_676
C36 C36 C31 112.1(7) 5_676 5_676
C36 C36 C35 169.5(10) 5_676 .
C31 C36 C35 57.6(6) 5_676 .
C36 C36 C31 50.1(3) 5_676 .
C31 C36 C31 62.6(6) 5_676 .
C35 C36 C31 120.0 . .
C36 C36 C35 7.9(7) 5_676 5_676
C31 C36 C35 104.7(5) 5_676 5_676
C35 C36 C35 162.31(9) . 5_676
C31 C36 C35 42.38(9) . 5_676
C34 C37 C35 130(2) . .
C34 C37 C31 75.0(14) . 5_676
C35 C37 C31 55.8(10) . 5_676
C34 C37 C33 22.6(9) . .
C35 C37 C33 107.8(14) . .
C31 C37 C33 52.5(6) 5_676 .

loop_
_geom_bond_atom_site_label_1
_geom_bond_atom_site_label_2
_geom_bond_distance
_geom_bond_site_symmetry_2
Zn1 N1 2.104(4) .
Zn1 N4 2.114(4) 4_556
Zn1 N4 2.157(4) .
Zn1 I1 2.5075(6) .
Zn1 C15 2.594(4) .
Zn1 Zn1 3.1528(11) 4_556
Zn2 N3 2.099(4) .
Zn2 N2 2.106(4) 4_556
Zn2 N2 2.148(3) .
Zn2 I2 2.4976(6) .
Zn2 C14 2.598(4) .
Zn2 Zn2 3.1397(10) 4_556
N1 C14 1.297(6) .
N1 C1 1.488(6) .
N2 C14 1.356(5) .
N2 C4 1.484(6) .
N2 Zn2 2.106(4) 4_556
N3 C15 1.302(5) .
N3 C7 1.488(5) .
N4 C15 1.365(6) .
N4 C10 1.490(5) .
N4 Zn1 2.114(4) 4_556
C1 C2 1.521(7) .
C1 C3 1.526(7) .
C4 C5 1.520(7) .
C4 C6 1.535(7) .
C7 C8 1.517(7) .
C7 C9 1.522(7) .
C10 C12 1.514(7) .
C10 C11 1.524(7) .
C13 C15 1.567(5) .
C13 C15 1.567(5) 4_556
C13 C14 1.589(5) 4_556
C13 C14 1.589(5) .
C21 C22 1.364(11) .
C21 C26 1.425(11) .
C21 C27 1.470(12) .
C22 C23 1.378(12) .
C23 C24 1.340(13) .
C24 C25 1.382(15) .
C25 C26 1.368(14) .
C31 C36 1.151(7) 5_676
C31 C35 1.242(13) 5_676
C31 C31 1.336(13) 5_676
C31 C32 1.3900 .
C31 C36 1.3900 .
C31 C34 1.490(12) 5_676
C31 C37 1.501(15) 5_676
C31 C32 1.569(8) 5_676
C31 C33 1.637(6) 5_676
C32 C32 0.422(16) 5_676
C32 C33 1.028(17) 5_676
C32 C33 1.3900 .
C32 C31 1.569(7) 5_676
C33 C32 1.028(15) 5_676
C33 C34 1.3900 .
C33 C31 1.637(8) 5_676
C33 C37 2.038(16) .
C34 C37 0.732(16) .
C34 C35 1.3900 .
C34 C31 1.490(13) 5_676
C35 C37 0.802(15) .
C35 C31 1.242(9) 5_676
C35 C36 1.3900 .
C35 C36 1.843(18) 5_676
C36 C36 0.458(19) 5_676
C36 C31 1.151(9) 5_676
C36 C35 1.843(17) 5_676
C37 C31 1.501(15) 5_676
